data_7128118
loop_
_publ_author_name
'Dhaka, Arun'
'Jeannin, Olivier'
'Aubert, Emmanuel'
'Espinosa, Enrique'
'Fourmigu\'e, Marc'

_publ_section_title
;
 Supramolecular rectangles through directional chalcogen bonding.
;
_journal_issue 37
_journal_name_full 'Chemical communications (Cambridge, England)'
_journal_page_first 4560
_journal_page_last 4563
_journal_paper_doi 10.1039/d1cc00789k
_journal_volume 57
_journal_year 2021
_chemical_formula_moiety 'C20 H14 Te2, C14 H16 N4'
_chemical_formula_sum 'C34 H30 N4 Te2'
_chemical_formula_weight 749.82
_space_group_IT_number 14
_space_group_name_Hall '-P 2yn'
_space_group_name_H-M_alt 'P 1 21/n 1'
_symmetry_cell_setting monoclinic
_symmetry_Int_Tables_number 14
_symmetry_space_group_name_Hall '-P 2yn'
_symmetry_space_group_name_H-M 'P 1 21/n 1'
_atom_sites_solution_hydrogens geom
_audit_conform_dict_location ftp://ftp.iucr.org/pub/cif_core.dic
_audit_conform_dict_name cif_core.dic
_audit_conform_dict_version 2.4.3
_audit_creation_date 2020-10-15T12:03:45-00:00
_audit_creation_method 'WinGX routine CIF_UPDATE'
_audit_update_record
;
2021-01-28 deposited with the CCDC.	2021-03-31 downloaded from the CCDC.
;
_cell_angle_alpha 90
_cell_angle_beta 104.148(2)
_cell_angle_gamma 90
_cell_formula_units_Z 8
_cell_length_a 18.3874(6)
_cell_length_b 10.4516(3)
_cell_length_c 32.5186(10)
_cell_measurement_reflns_used 9498
_cell_measurement_temperature 296(2)
_cell_measurement_theta_max 24.07
_cell_measurement_theta_min 2.27
_cell_measurement_wavelength 0.71073
_cell_volume 6059.8(3)
_computing_cell_refinement 'Bruker APEX2 (Bruker, 2014)'
_computing_data_collection 'Bruker APEX2 (Bruker, 2014)'
_computing_data_reduction 'Bruker APEX2 (Bruker, 2014)'
_computing_molecular_graphics 'Ortep for Windows (Farrugia, 2012)'
_computing_publication_material 'WinGX publication routines (Farrugia, 2012)'
_computing_structure_refinement 'SHELXL-2014/7 (Sheldrick, 2014)'
_diffrn_ambient_temperature 296(2)
_diffrn_detector 'CCD plate'
_diffrn_measured_fraction_theta_full 0.999
_diffrn_measured_fraction_theta_max 0.998
_diffrn_measurement_device_type 'APEXII, Bruker-AXS'
_diffrn_measurement_method 'CCD rotation images, thin slices'
_diffrn_orient_matrix_UB_11 -0.030114
_diffrn_orient_matrix_UB_12 -0.0462
_diffrn_orient_matrix_UB_13 0.017111
_diffrn_orient_matrix_UB_21 0.008307
_diffrn_orient_matrix_UB_22 0.072076
_diffrn_orient_matrix_UB_23 0.020853
_diffrn_orient_matrix_UB_31 -0.046581
_diffrn_orient_matrix_UB_32 0.042721
_diffrn_orient_matrix_UB_33 -0.016677
_diffrn_radiation_monochromator graphite
_diffrn_radiation_probe x-ray
_diffrn_radiation_source 'fine-focus sealed tube'
_diffrn_radiation_type MoK\a
_diffrn_radiation_wavelength 0.71073
_diffrn_reflns_av_R_equivalents 0.0484
_diffrn_reflns_av_unetI/netI 0.0673
_diffrn_reflns_Laue_measured_fraction_full 0.999
_diffrn_reflns_Laue_measured_fraction_max 0.998
_diffrn_reflns_limit_h_max 23
_diffrn_reflns_limit_h_min -16
_diffrn_reflns_limit_k_max 13
_diffrn_reflns_limit_k_min -13
_diffrn_reflns_limit_l_max 38
_diffrn_reflns_limit_l_min -42
_diffrn_reflns_number 43376
_diffrn_reflns_point_group_measured_fraction_full 0.999
_diffrn_reflns_point_group_measured_fraction_max 0.998
_diffrn_reflns_theta_full 25.242
_diffrn_reflns_theta_max 27.503
_diffrn_reflns_theta_min 2.053
_diffrn_standards_number 0
_exptl_absorpt_coefficient_mu 1.955
_exptl_absorpt_correction_T_max 0.943
_exptl_absorpt_correction_T_min 0.910
_exptl_absorpt_correction_type multi-scan
_exptl_absorpt_process_details
;
  [Sheldrick, G.M. (2014). SADABS Bruker AXS Inc., Madison, Wisconsin, USA]
;
_exptl_crystal_colour orange
_exptl_crystal_density_diffrn 1.644
_exptl_crystal_density_method 'not measured'
_exptl_crystal_description needle
_exptl_crystal_F_000 2928
_exptl_crystal_size_max 0.27
_exptl_crystal_size_mid 0.04
_exptl_crystal_size_min 0.03
_refine_diff_density_max 1.103
_refine_diff_density_min -0.792
_refine_diff_density_rms 0.093
_refine_ls_extinction_method none
_refine_ls_goodness_of_fit_ref 1.018
_refine_ls_hydrogen_treatment constr
_refine_ls_matrix_type full
_refine_ls_number_constraints 0
_refine_ls_number_parameters 719
_refine_ls_number_reflns 13910
_refine_ls_number_restraints 4
_refine_ls_restrained_S_all 1.019
_refine_ls_R_factor_all 0.1225
_refine_ls_R_factor_gt 0.0576
_refine_ls_shift/su_max 0.001
_refine_ls_shift/su_mean 0
_refine_ls_structure_factor_coef Fsqd
_refine_ls_weighting_details 'w=1/[\s^2^(Fo^2^)+(0.0532P)^2^+7.0346P] where P=(Fo^2^+2Fc^2^)/3'
_refine_ls_weighting_scheme calc
_refine_ls_wR_factor_gt 0.1163
_refine_ls_wR_factor_ref 0.1393
_reflns_Friedel_coverage 0
_reflns_number_gt 7718
_reflns_number_total 13910
_reflns_threshold_expression 'I > 2\s(I)'
_cod_data_source_file d1cc00789k2.cif
_cod_data_source_block BTMEA-bpypip
_cod_depositor_comments 'Adding full bibliography for 7128116--7128119.cif.'
_cod_original_sg_symbol_H-M 'P 21/n'
_cod_database_code 7128118

loop_
_symmetry_equiv_pos_as_xyz
'x, y, z'
'-x+1/2, y+1/2, -z+1/2'
'-x, -y, -z'
'x-1/2, -y-1/2, z-1/2'

loop_
_atom_site_label
_atom_site_type_symbol
_atom_site_fract_x
_atom_site_fract_y
_atom_site_fract_z
_atom_site_U_iso_or_equiv
_atom_site_adp_type
_atom_site_occupancy
_atom_site_site_symmetry_order
_atom_site_calc_flag
_atom_site_refinement_flags_posn
_atom_site_refinement_flags_adp
_atom_site_refinement_flags_occupancy
_atom_site_disorder_assembly
_atom_site_disorder_group
C1 C 0.2166(3) 1.1349(6) 0.35558(18) 0.0552(15) Uani 1 1 d . . . . .
C2 C 0.1604(4) 1.2063(7) 0.3658(2) 0.0736(19) Uani 1 1 d . . . . .
H2 H 0.1375 1.176 0.3864 0.088 Uiso 1 1 calc R U . . .
C3 C 0.1371(4) 1.3229(7) 0.3459(2) 0.081(2) Uani 1 1 d . . . . .
H3 H 0.0994 1.3696 0.3535 0.097 Uiso 1 1 calc R U . . .
C4 C 0.1689(4) 1.3679(6) 0.3158(2) 0.0716(19) Uani 1 1 d . . . . .
H4 H 0.1526 1.4458 0.303 0.086 Uiso 1 1 calc R U . . .
C5 C 0.2264(3) 1.3009(5) 0.30295(18) 0.0544(15) Uani 1 1 d . . . . .
C6 C 0.2520(3) 1.1802(5) 0.32356(17) 0.0476(14) Uani 1 1 d . . . . .
C7 C 0.3095(3) 1.1143(5) 0.31191(16) 0.0462(14) Uani 1 1 d . . . . .
H7 H 0.3252 1.0364 0.325 0.055 Uiso 1 1 calc R U . . .
C8 C 0.3445(3) 1.1597(5) 0.28165(16) 0.0484(14) Uani 1 1 d . . . . .
C9 C 0.4050(3) 1.0932(5) 0.27048(17) 0.0521(15) Uani 1 1 d . . . . .
C10 C 0.4374(4) 1.1432(6) 0.24043(19) 0.0660(17) Uani 1 1 d . . . . .
H10 H 0.4773 1.1007 0.2336 0.079 Uiso 1 1 calc R U . . .
C11 C 0.4108(5) 1.2596(8) 0.2196(2) 0.080(2) Uani 1 1 d . . . . .
H11 H 0.4328 1.2918 0.1989 0.096 Uiso 1 1 calc R U . . .
C12 C 0.3542(4) 1.3237(7) 0.2296(2) 0.074(2) Uani 1 1 d . . . . .
H12 H 0.3382 1.4003 0.2157 0.088 Uiso 1 1 calc R U . . .
C13 C 0.3184(4) 1.2786(5) 0.26029(18) 0.0547(16) Uani 1 1 d . . . . .
C14 C 0.2608(4) 1.3437(6) 0.27182(19) 0.0627(18) Uani 1 1 d . . . . .
H14 H 0.2442 1.42 0.258 0.075 Uiso 1 1 calc R U . . .
C15 C 0.2409(4) 1.0168(6) 0.37735(18) 0.0583(16) Uani 1 1 d . . . . .
C16 C 0.2624(4) 0.9182(6) 0.39431(19) 0.0678(18) Uani 1 1 d . . . . .
C17 C 0.4305(3) 0.9736(6) 0.29136(17) 0.0519(14) Uani 1 1 d . . . . .
C18 C 0.4465(3) 0.8736(6) 0.30860(17) 0.0547(15) Uani 1 1 d . . . . .
C19A C 0.2654(12) 0.6439(16) 0.3674(5) 0.104(2) Uani 0.445(10) 1 d D . P . .
H19A H 0.2764 0.5548 0.3729 0.157 Uiso 0.445(10) 1 calc R U P . .
H19B H 0.2125 0.6545 0.3556 0.157 Uiso 0.445(10) 1 calc R U P . .
H19C H 0.2925 0.6752 0.3477 0.157 Uiso 0.445(10) 1 calc R U P . .
C19B C 0.2005(9) 0.6509(13) 0.3892(4) 0.104(2) Uani 0.555(10) 1 d D . P . .
H19D H 0.1616 0.6581 0.4041 0.157 Uiso 0.555(10) 1 calc R U P . .
H19E H 0.1839 0.6892 0.3616 0.157 Uiso 0.555(10) 1 calc R U P . .
H19F H 0.2117 0.5622 0.3861 0.157 Uiso 0.555(10) 1 calc R U P . .
C20A C 0.3593(10) 0.6354(17) 0.3128(6) 0.104(2) Uani 0.486(15) 1 d D . P . .
H20A H 0.3537 0.5494 0.322 0.157 Uiso 0.486(15) 1 calc R U P . .
H20B H 0.3253 0.6907 0.3225 0.157 Uiso 0.486(15) 1 calc R U P . .
H20C H 0.3482 0.6377 0.2824 0.157 Uiso 0.486(15) 1 calc R U P . .
C20B C 0.3894(11) 0.6046(15) 0.2914(6) 0.104(2) Uani 0.514(15) 1 d D . P . .
H20D H 0.3891 0.5151 0.298 0.157 Uiso 0.514(15) 1 calc R U P . .
H20E H 0.341 0.6407 0.2905 0.157 Uiso 0.514(15) 1 calc R U P . .
H20F H 0.4007 0.6153 0.2643 0.157 Uiso 0.514(15) 1 calc R U P . .
C21 C 0.6600(4) 1.1204(5) 0.32368(17) 0.0562(16) Uani 1 1 d . . . . .
C22 C 0.5951(4) 1.1891(7) 0.3175(2) 0.077(2) Uani 1 1 d . . . . .
H22 H 0.5559 1.1593 0.3282 0.092 Uiso 1 1 calc R U . . .
C23 C 0.5873(5) 1.3055(7) 0.2947(2) 0.086(2) Uani 1 1 d . . . . .
H23 H 0.5431 1.352 0.2911 0.103 Uiso 1 1 calc R U . . .
C24 C 0.6422(5) 1.3503(6) 0.2783(2) 0.080(2) Uani 1 1 d . . . . .
H24 H 0.6349 1.4261 0.2628 0.096 Uiso 1 1 calc R U . . .
C25 C 0.7127(4) 1.2834(5) 0.28408(17) 0.0617(18) Uani 1 1 d . . . . .
C26 C 0.7214(4) 1.1651(5) 0.30745(16) 0.0536(16) Uani 1 1 d . . . . .
C27 C 0.7900(4) 1.1016(5) 0.31484(15) 0.0507(15) Uani 1 1 d . . . . .
H27 H 0.7954 1.0249 0.3297 0.061 Uiso 1 1 calc R U . . .
C28 C 0.8510(4) 1.1481(5) 0.30088(15) 0.0544(16) Uani 1 1 d . . . . .
C29 C 0.9227(4) 1.0841(6) 0.30953(17) 0.0583(16) Uani 1 1 d . . . . .
C30 C 0.9789(4) 1.1358(7) 0.2946(2) 0.0741(19) Uani 1 1 d . . . . .
H30 H 1.0251 1.0947 0.3 0.089 Uiso 1 1 calc R U . . .
C31 C 0.9687(6) 1.2514(8) 0.2709(2) 0.089(3) Uani 1 1 d . . . . .
H31 H 1.0085 1.2843 0.2613 0.107 Uiso 1 1 calc R U . . .
C32 C 0.9037(6) 1.3136(8) 0.2622(2) 0.087(3) Uani 1 1 d . . . . .
H32 H 0.8987 1.3889 0.2465 0.104 Uiso 1 1 calc R U . . .
C33 C 0.8416(4) 1.2659(6) 0.27680(17) 0.0646(19) Uani 1 1 d . . . . .
C34 C 0.7732(5) 1.3293(6) 0.26950(17) 0.073(2) Uani 1 1 d . . . . .
H34 H 0.7675 1.4055 0.2543 0.088 Uiso 1 1 calc R U . . .
C35 C 0.6682(3) 1.0014(6) 0.34728(18) 0.0544(15) Uani 1 1 d . . . . .
C36 C 0.6788(3) 0.9018(6) 0.36559(18) 0.0591(16) Uani 1 1 d . . . . .
C37 C 0.9331(4) 0.9683(6) 0.33310(18) 0.0596(16) Uani 1 1 d . . . . .
C38 C 0.9431(4) 0.8688(7) 0.3526(2) 0.0691(18) Uani 1 1 d . . . . .
C39A C 0.690(2) 0.628(2) 0.3333(5) 0.104(2) Uani 0.53(5) 1 d D . P . .
H39A H 0.6426 0.5839 0.3268 0.157 Uiso 0.53(5) 1 calc R U P . .
H39B H 0.6908 0.6887 0.3114 0.157 Uiso 0.53(5) 1 calc R U P . .
H39C H 0.7296 0.5665 0.3349 0.157 Uiso 0.53(5) 1 calc R U P . .
C39B C 0.722(2) 0.658(3) 0.3383(7) 0.104(2) Uani 0.47(5) 1 d D . P . .
H39D H 0.7367 0.5697 0.3416 0.157 Uiso 0.47(5) 1 calc R U P . .
H39E H 0.6767 0.666 0.3164 0.157 Uiso 0.47(5) 1 calc R U P . .
H39F H 0.7612 0.7066 0.3306 0.157 Uiso 0.47(5) 1 calc R U P . .
C40A C 1.0612(17) 0.658(3) 0.3794(10) 0.104(2) Uani 0.228(8) 1 d D . P . .
H40A H 1.0965 0.6976 0.4025 0.157 Uiso 0.228(8) 1 calc R U P . .
H40B H 1.0689 0.5667 0.3807 0.157 Uiso 0.228(8) 1 calc R U P . .
H40C H 1.0682 0.6897 0.353 0.157 Uiso 0.228(8) 1 calc R U P . .
C40B C 0.9071(6) 0.5951(9) 0.3306(3) 0.104(2) Uani 0.772(8) 1 d D . P . .
H40D H 0.8539 0.602 0.3268 0.157 Uiso 0.772(8) 1 calc R U P . .
H40E H 0.9209 0.6298 0.3062 0.157 Uiso 0.772(8) 1 calc R U P . .
H40F H 0.9217 0.5068 0.3339 0.157 Uiso 0.772(8) 1 calc R U P . .
C41 C 0.2918(5) 0.3839(7) 0.4451(2) 0.095(3) Uani 1 1 d . . . . .
H41 H 0.2501 0.3843 0.4222 0.114 Uiso 1 1 calc R U . . .
C42 C 0.3109(4) 0.2695(6) 0.4654(2) 0.078(2) Uani 1 1 d . . . . .
H42 H 0.2823 0.1969 0.4562 0.094 Uiso 1 1 calc R U . . .
C43 C 0.3727(3) 0.2615(5) 0.49964(18) 0.0552(15) Uani 1 1 d . . . . .
C44 C 0.4119(4) 0.3757(6) 0.5105(2) 0.074(2) Uani 1 1 d . . . . .
H44 H 0.4546 0.3777 0.5327 0.089 Uiso 1 1 calc R U . . .
C45 C 0.3868(4) 0.4851(7) 0.4880(2) 0.086(2) Uani 1 1 d . . . . .
H45 H 0.4138 0.5597 0.4966 0.103 Uiso 1 1 calc R U . . .
C46 C 0.3599(3) 0.0296(5) 0.50459(18) 0.0597(16) Uani 1 1 d . . . . .
H46A H 0.3819 0.0033 0.4817 0.072 Uiso 1 1 calc R U . . .
H46B H 0.3066 0.0425 0.4928 0.072 Uiso 1 1 calc R U . . .
C47 C 0.3710(3) -0.0741(6) 0.53745(18) 0.0612(17) Uani 1 1 d . . . . .
H47A H 0.3448 -0.0514 0.5589 0.073 Uiso 1 1 calc R U . . .
H47B H 0.3497 -0.1533 0.5242 0.073 Uiso 1 1 calc R U . . .
C48 C 0.4717(4) 0.1324(6) 0.54486(19) 0.0641(17) Uani 1 1 d . . . . .
H48A H 0.4899 0.2109 0.5597 0.077 Uiso 1 1 calc R U . . .
H48B H 0.5011 0.1167 0.5243 0.077 Uiso 1 1 calc R U . . .
C49 C 0.4837(3) 0.0261(6) 0.57560(18) 0.0619(17) Uani 1 1 d . . . . .
H49A H 0.5372 0.0135 0.5867 0.074 Uiso 1 1 calc R U . . .
H49B H 0.4627 0.0493 0.5992 0.074 Uiso 1 1 calc R U . . .
C50 C 0.4473(4) -0.4170(6) 0.6028(2) 0.078(2) Uani 1 1 d . . . . .
H50 H 0.4126 -0.4816 0.6029 0.093 Uiso 1 1 calc R U . . .
C51 C 0.4219(4) -0.3057(6) 0.5806(2) 0.073(2) Uani 1 1 d . . . . .
H51 H 0.3718 -0.298 0.5662 0.087 Uiso 1 1 calc R U . . .
C52 C 0.4714(3) -0.2063(5) 0.57983(18) 0.0528(15) Uani 1 1 d . . . . .
C53 C 0.5452(4) -0.2291(6) 0.6020(2) 0.0699(19) Uani 1 1 d . . . . .
H53 H 0.5815 -0.1666 0.6027 0.084 Uiso 1 1 calc R U . . .
C54 C 0.5648(4) -0.3418(7) 0.6228(2) 0.082(2) Uani 1 1 d . . . . .
H54 H 0.6147 -0.3531 0.6371 0.099 Uiso 1 1 calc R U . . .
C55 C 0.7649(4) 0.3620(7) 0.39940(19) 0.076(2) Uani 1 1 d . . . . .
H55 H 0.7518 0.3657 0.3699 0.092 Uiso 1 1 calc R U . . .
C56 C 0.7928(4) 0.2479(6) 0.41776(18) 0.0685(19) Uani 1 1 d . . . . .
H56 H 0.7969 0.1781 0.4008 0.082 Uiso 1 1 calc R U . . .
C57 C 0.8149(3) 0.2368(5) 0.46152(16) 0.0484(14) Uani 1 1 d . . . . .
C58 C 0.8035(4) 0.3472(6) 0.48354(18) 0.0677(18) Uani 1 1 d . . . . .
H58 H 0.8153 0.3466 0.513 0.081 Uiso 1 1 calc R U . . .
C59 C 0.7752(4) 0.4563(6) 0.4620(2) 0.0686(18) Uani 1 1 d . . . . .
H59 H 0.7696 0.5278 0.478 0.082 Uiso 1 1 calc R U . . .
C60 C 0.8548(4) 0.0152(5) 0.45715(17) 0.0651(18) Uani 1 1 d . . . . .
H60A H 0.8995 0.0312 0.4471 0.078 Uiso 1 1 calc R U . . .
H60B H 0.8129 0.0069 0.4325 0.078 Uiso 1 1 calc R U . . .
C61 C 0.8643(4) -0.1068(6) 0.48083(17) 0.0639(17) Uani 1 1 d . . . . .
H61A H 0.8162 -0.1326 0.4854 0.077 Uiso 1 1 calc R U . . .
H61B H 0.8801 -0.1722 0.4638 0.077 Uiso 1 1 calc R U . . .
C62 C 0.8936(4) 0.1294(6) 0.52267(18) 0.079(2) Uani 1 1 d . . . . .
H62A H 0.875 0.1908 0.54 0.095 Uiso 1 1 calc R U . . .
H62B H 0.941 0.1617 0.5189 0.095 Uiso 1 1 calc R U . . .
C63 C 0.9075(4) 0.0100(6) 0.54559(18) 0.076(2) Uani 1 1 d . . . . .
H63A H 0.9516 0.0204 0.5688 0.091 Uiso 1 1 calc R U . . .
H63B H 0.8654 -0.0071 0.5579 0.091 Uiso 1 1 calc R U . . .
C64 C 0.9663(5) -0.4384(6) 0.5446(2) 0.090(2) Uani 1 1 d . . . . .
H64 H 0.9553 -0.5168 0.531 0.108 Uiso 1 1 calc R U . . .
C65 C 0.9352(4) -0.3312(6) 0.5231(2) 0.084(2) Uani 1 1 d . . . . .
H65 H 0.9052 -0.3389 0.4957 0.101 Uiso 1 1 calc R U . . .
C66 C 0.9480(3) -0.2103(5) 0.54187(17) 0.0481(13) Uani 1 1 d . . . . .
C67 C 0.9948(3) -0.2113(6) 0.58264(17) 0.0557(15) Uani 1 1 d . . . . .
H67 H 1.006 -0.1348 0.5975 0.067 Uiso 1 1 calc R U . . .
C68 C 1.0243(4) -0.3231(6) 0.6011(2) 0.0657(17) Uani 1 1 d . . . . .
H68 H 1.0563 -0.3183 0.6281 0.079 Uiso 1 1 calc R U . . .
N1 N 0.3275(4) 0.4942(6) 0.45510(18) 0.0822(17) Uani 1 1 d . . . . .
N2 N 0.3938(3) 0.1494(4) 0.52247(14) 0.0520(12) Uani 1 1 d . . . . .
N3 N 0.4502(3) -0.0934(4) 0.55743(14) 0.0546(12) Uani 1 1 d . . . . .
N4 N 0.5170(3) -0.4374(5) 0.62390(17) 0.0740(16) Uani 1 1 d . . . . .
N5 N 0.7552(3) 0.4673(5) 0.42023(16) 0.0643(14) Uani 1 1 d . . . . .
N6 N 0.8416(3) 0.1237(4) 0.48189(13) 0.0509(12) Uani 1 1 d . . . . .
N7 N 0.9185(3) -0.0993(4) 0.52150(12) 0.0496(12) Uani 1 1 d . . . . .
N8 N 1.0111(3) -0.4388(5) 0.58349(17) 0.0719(15) Uani 1 1 d . . . . .
Te1 Te 0.29684(3) 0.74503(4) 0.42329(2) 0.07782(17) Uani 1 1 d D . . . .
Te2 Te 0.47093(2) 0.69785(4) 0.33803(2) 0.06245(14) Uani 1 1 d D . . . .
Te3 Te 0.70554(3) 0.72578(4) 0.39370(2) 0.06278(14) Uani 1 1 d D . . . .
Te4 Te 0.96056(3) 0.69525(4) 0.38365(2) 0.08101(17) Uani 1 1 d D . . . .

loop_
_atom_site_aniso_label
_atom_site_aniso_U_11
_atom_site_aniso_U_22
_atom_site_aniso_U_33
_atom_site_aniso_U_23
_atom_site_aniso_U_13
_atom_site_aniso_U_12
C1 0.062(4) 0.040(3) 0.059(4) 0.001(3) 0.005(3) 0.000(3)
C2 0.070(5) 0.079(5) 0.071(4) 0.005(4) 0.014(4) 0.007(4)
C3 0.083(5) 0.070(5) 0.087(5) 0.000(4) 0.015(4) 0.027(4)
C4 0.076(5) 0.044(4) 0.080(5) 0.003(3) -0.009(4) 0.020(4)
C5 0.058(4) 0.035(3) 0.055(3) 0.000(3) -0.014(3) 0.002(3)
C6 0.054(3) 0.031(3) 0.047(3) 0.000(2) -0.008(3) -0.005(3)
C7 0.057(4) 0.028(3) 0.045(3) -0.002(2) -0.003(3) -0.011(3)
C8 0.067(4) 0.030(3) 0.039(3) 0.001(2) -0.004(3) -0.011(3)
C9 0.062(4) 0.044(3) 0.045(3) -0.007(3) 0.001(3) -0.010(3)
C10 0.073(4) 0.062(4) 0.061(4) -0.006(3) 0.014(3) -0.015(4)
C11 0.096(6) 0.081(6) 0.062(4) 0.008(4) 0.020(4) -0.026(5)
C12 0.094(5) 0.057(4) 0.059(4) 0.022(3) -0.003(4) -0.019(4)
C13 0.064(4) 0.040(3) 0.049(3) 0.005(3) -0.008(3) -0.016(3)
C14 0.075(4) 0.036(3) 0.061(4) 0.007(3) -0.014(3) -0.004(3)
C15 0.073(4) 0.051(4) 0.053(4) -0.003(3) 0.020(3) -0.004(3)
C16 0.096(5) 0.053(4) 0.057(4) 0.011(3) 0.024(3) 0.002(4)
C17 0.057(4) 0.043(4) 0.054(3) -0.006(3) 0.011(3) -0.002(3)
C18 0.062(4) 0.052(4) 0.050(3) -0.008(3) 0.014(3) 0.006(3)
C19A 0.150(6) 0.062(4) 0.082(4) -0.003(3) -0.009(4) 0.003(4)
C19B 0.150(6) 0.062(4) 0.082(4) -0.003(3) -0.009(4) 0.003(4)
C20A 0.150(6) 0.062(4) 0.082(4) -0.003(3) -0.009(4) 0.003(4)
C20B 0.150(6) 0.062(4) 0.082(4) -0.003(3) -0.009(4) 0.003(4)
C21 0.071(4) 0.040(3) 0.047(3) 0.001(3) -0.008(3) -0.010(3)
C22 0.074(5) 0.063(5) 0.078(5) 0.005(4) -0.011(4) 0.002(4)
C23 0.075(5) 0.068(5) 0.093(6) 0.007(4) -0.020(4) 0.012(4)
C24 0.108(6) 0.046(4) 0.063(4) 0.013(3) -0.022(4) 0.011(4)
C25 0.097(5) 0.037(3) 0.038(3) 0.002(2) -0.008(3) -0.007(3)
C26 0.087(5) 0.029(3) 0.034(3) -0.001(2) -0.007(3) -0.004(3)
C27 0.090(5) 0.029(3) 0.029(3) -0.002(2) 0.006(3) -0.007(3)
C28 0.094(5) 0.039(3) 0.025(3) -0.005(2) 0.005(3) -0.011(3)
C29 0.086(5) 0.046(4) 0.039(3) -0.009(3) 0.010(3) -0.017(4)
C30 0.093(5) 0.068(5) 0.064(4) -0.008(4) 0.025(4) -0.011(4)
C31 0.123(7) 0.091(6) 0.060(5) -0.007(4) 0.034(5) -0.040(6)
C32 0.144(8) 0.069(5) 0.045(4) 0.006(3) 0.018(5) -0.041(5)
C33 0.111(6) 0.044(4) 0.032(3) 0.001(3) 0.004(3) -0.022(4)
C34 0.130(7) 0.040(4) 0.036(3) 0.013(3) -0.007(4) -0.009(4)
C35 0.057(4) 0.049(4) 0.052(3) -0.005(3) 0.004(3) -0.008(3)
C36 0.060(4) 0.057(4) 0.054(4) 0.007(3) 0.003(3) -0.015(3)
C37 0.073(4) 0.050(4) 0.052(4) -0.012(3) 0.009(3) 0.000(3)
C38 0.083(5) 0.056(4) 0.061(4) -0.011(3) 0.004(3) -0.003(4)
C39A 0.150(6) 0.062(4) 0.082(4) -0.003(3) -0.009(4) 0.003(4)
C39B 0.150(6) 0.062(4) 0.082(4) -0.003(3) -0.009(4) 0.003(4)
C40A 0.150(6) 0.062(4) 0.082(4) -0.003(3) -0.009(4) 0.003(4)
C40B 0.150(6) 0.062(4) 0.082(4) -0.003(3) -0.009(4) 0.003(4)
C41 0.119(7) 0.060(5) 0.081(5) 0.019(4) -0.020(4) 0.002(5)
C42 0.100(6) 0.050(4) 0.069(4) 0.007(3) -0.010(4) -0.014(4)
C43 0.068(4) 0.044(4) 0.052(3) 0.003(3) 0.011(3) 0.003(3)
C44 0.077(5) 0.053(4) 0.079(5) 0.003(3) -0.007(4) -0.004(4)
C45 0.100(6) 0.046(4) 0.099(5) 0.010(4) 0.000(5) -0.004(4)
C46 0.057(4) 0.045(4) 0.066(4) -0.002(3) -0.006(3) 0.001(3)
C47 0.059(4) 0.045(3) 0.067(4) 0.005(3) -0.010(3) -0.007(3)
C48 0.079(5) 0.041(3) 0.064(4) 0.004(3) 0.000(3) -0.008(3)
C49 0.068(4) 0.049(4) 0.057(4) 0.003(3) -0.007(3) -0.012(3)
C50 0.071(5) 0.055(4) 0.096(5) 0.012(4) -0.002(4) -0.014(4)
C51 0.063(4) 0.048(4) 0.089(5) 0.015(3) -0.015(4) -0.007(3)
C52 0.053(4) 0.044(3) 0.054(3) 0.001(3) 0.000(3) -0.003(3)
C53 0.065(4) 0.052(4) 0.079(4) 0.010(3) -0.009(3) -0.005(3)
C54 0.065(4) 0.057(4) 0.102(5) 0.010(4) -0.024(4) -0.009(4)
C55 0.106(6) 0.063(5) 0.045(4) 0.005(3) -0.008(3) 0.005(4)
C56 0.094(5) 0.052(4) 0.047(4) 0.000(3) -0.004(3) 0.003(4)
C57 0.054(3) 0.042(3) 0.044(3) 0.007(2) 0.002(3) -0.005(3)
C58 0.105(5) 0.047(4) 0.044(3) 0.002(3) 0.004(3) 0.007(4)
C59 0.090(5) 0.047(4) 0.065(4) -0.006(3) 0.009(4) -0.001(3)
C60 0.096(5) 0.044(4) 0.042(3) -0.003(3) -0.009(3) 0.003(3)
C61 0.084(5) 0.045(4) 0.051(3) -0.004(3) -0.005(3) 0.003(3)
C62 0.120(6) 0.050(4) 0.047(4) -0.010(3) -0.019(4) 0.011(4)
C63 0.123(6) 0.049(4) 0.045(3) -0.003(3) -0.001(4) 0.019(4)
C64 0.134(7) 0.040(4) 0.077(5) -0.008(3) -0.008(5) 0.009(4)
C65 0.115(6) 0.054(4) 0.066(4) -0.010(3) -0.013(4) 0.002(4)
C66 0.052(3) 0.043(3) 0.051(3) -0.006(3) 0.015(3) -0.001(3)
C67 0.066(4) 0.044(3) 0.051(3) 0.001(3) 0.002(3) 0.001(3)
C68 0.075(4) 0.055(4) 0.059(4) 0.000(3) -0.001(3) 0.007(3)
N1 0.108(5) 0.056(4) 0.073(4) 0.018(3) 0.004(3) 0.000(3)
N2 0.055(3) 0.039(3) 0.056(3) 0.002(2) 0.002(2) 0.001(2)
N3 0.058(3) 0.039(3) 0.055(3) 0.000(2) -0.008(2) -0.006(2)
N4 0.081(4) 0.054(3) 0.073(4) 0.007(3) -0.009(3) 0.003(3)
N5 0.075(4) 0.052(3) 0.055(3) 0.011(3) -0.004(3) -0.002(3)
N6 0.064(3) 0.044(3) 0.037(2) 0.001(2) -0.001(2) 0.004(2)
N7 0.065(3) 0.041(3) 0.037(2) -0.003(2) 0.002(2) 0.004(2)
N8 0.079(4) 0.058(4) 0.070(4) 0.006(3) 0.003(3) 0.010(3)
Te1 0.1077(4) 0.0508(3) 0.0689(3) 0.0163(2) 0.0100(3) -0.0043(3)
Te2 0.0693(3) 0.0483(3) 0.0625(3) -0.00248(19) 0.0023(2) 0.0050(2)
Te3 0.0796(3) 0.0447(2) 0.0548(2) 0.00798(18) -0.0014(2) -0.0135(2)
Te4 0.1127(4) 0.0535(3) 0.0654(3) -0.0019(2) -0.0003(3) 0.0094(3)

loop_
_atom_type_symbol
_atom_type_description
_atom_type_scat_dispersion_real
_atom_type_scat_dispersion_imag
_atom_type_scat_source
C C 0.0033 0.0016 'International Tables Vol C Tables 4.2.6.8 and 6.1.1.4'
H H 0 0 'International Tables Vol C Tables 4.2.6.8 and 6.1.1.4'
N N 0.0061 0.0033 'International Tables Vol C Tables 4.2.6.8 and 6.1.1.4'
Te Te -0.5308 1.6751 'International Tables Vol C Tables 4.2.6.8 and 6.1.1.4'

loop_
_geom_angle_atom_site_label_1
_geom_angle_atom_site_label_2
_geom_angle_atom_site_label_3
_geom_angle
_geom_angle_site_symmetry_1
_geom_angle_site_symmetry_3
_geom_angle_publ_flag
C2 C1 C6 119.7(6) . . ?
C2 C1 C15 120.4(6) . . ?
C6 C1 C15 119.9(5) . . ?
C1 C2 C3 121.6(7) . . ?
C1 C2 H2 119.2 . . ?
C3 C2 H2 119.2 . . ?
C4 C3 C2 120.3(7) . . ?
C4 C3 H3 119.9 . . ?
C2 C3 H3 119.9 . . ?
C3 C4 C5 122.2(6) . . ?
C3 C4 H4 118.9 . . ?
C5 C4 H4 118.9 . . ?
C14 C5 C4 124.1(6) . . ?
C14 C5 C6 117.5(6) . . ?
C4 C5 C6 118.4(6) . . ?
C7 C6 C1 123.0(5) . . ?
C7 C6 C5 119.2(5) . . ?
C1 C6 C5 117.9(5) . . ?
C8 C7 C6 122.7(5) . . ?
C8 C7 H7 118.7 . . ?
C6 C7 H7 118.7 . . ?
C7 C8 C9 122.6(5) . . ?
C7 C8 C13 118.6(6) . . ?
C9 C8 C13 118.8(5) . . ?
C10 C9 C8 119.8(6) . . ?
C10 C9 C17 121.2(6) . . ?
C8 C9 C17 119.0(5) . . ?
C9 C10 C11 120.5(7) . . ?
C9 C10 H10 119.8 . . ?
C11 C10 H10 119.8 . . ?
C12 C11 C10 120.8(7) . . ?
C12 C11 H11 119.6 . . ?
C10 C11 H11 119.6 . . ?
C11 C12 C13 121.9(6) . . ?
C11 C12 H12 119 . . ?
C13 C12 H12 119 . . ?
C14 C13 C12 123.3(6) . . ?
C14 C13 C8 118.5(6) . . ?
C12 C13 C8 118.2(6) . . ?
C13 C14 C5 123.5(5) . . ?
C13 C14 H14 118.3 . . ?
C5 C14 H14 118.3 . . ?
C16 C15 C1 177.6(7) . . ?
C15 C16 Te1 178.5(7) . . ?
C18 C17 C9 175.4(7) . . ?
C17 C18 Te2 178.2(6) . . ?
Te1 C19A H19A 109.5 . . ?
Te1 C19A H19B 109.5 . . ?
H19A C19A H19B 109.5 . . ?
Te1 C19A H19C 109.5 . . ?
H19A C19A H19C 109.5 . . ?
H19B C19A H19C 109.5 . . ?
Te1 C19B H19D 109.5 . . ?
Te1 C19B H19E 109.5 . . ?
H19D C19B H19E 109.5 . . ?
Te1 C19B H19F 109.5 . . ?
H19D C19B H19F 109.5 . . ?
H19E C19B H19F 109.5 . . ?
Te2 C20A H20A 109.5 . . ?
Te2 C20A H20B 109.5 . . ?
H20A C20A H20B 109.5 . . ?
Te2 C20A H20C 109.5 . . ?
H20A C20A H20C 109.5 . . ?
H20B C20A H20C 109.5 . . ?
Te2 C20B H20D 109.5 . . ?
Te2 C20B H20E 109.5 . . ?
H20D C20B H20E 109.5 . . ?
Te2 C20B H20F 109.5 . . ?
H20D C20B H20F 109.5 . . ?
H20E C20B H20F 109.5 . . ?
C22 C21 C26 120.7(6) . . ?
C22 C21 C35 120.3(6) . . ?
C26 C21 C35 119.0(6) . . ?
C21 C22 C23 120.2(7) . . ?
C21 C22 H22 119.9 . . ?
C23 C22 H22 119.9 . . ?
C24 C23 C22 121.4(7) . . ?
C24 C23 H23 119.3 . . ?
C22 C23 H23 119.3 . . ?
C23 C24 C25 121.3(6) . . ?
C23 C24 H24 119.3 . . ?
C25 C24 H24 119.3 . . ?
C34 C25 C26 118.6(6) . . ?
C34 C25 C24 123.6(6) . . ?
C26 C25 C24 117.7(7) . . ?
C27 C26 C21 122.8(5) . . ?
C27 C26 C25 118.7(6) . . ?
C21 C26 C25 118.5(6) . . ?
C26 C27 C28 122.9(5) . . ?
C26 C27 H27 118.5 . . ?
C28 C27 H27 118.5 . . ?
C27 C28 C29 122.9(5) . . ?
C27 C28 C33 118.2(6) . . ?
C29 C28 C33 118.8(6) . . ?
C30 C29 C37 121.3(7) . . ?
C30 C29 C28 119.0(6) . . ?
C37 C29 C28 119.7(6) . . ?
C29 C30 C31 121.5(8) . . ?
C29 C30 H30 119.3 . . ?
C31 C30 H30 119.3 . . ?
C32 C31 C30 121.7(8) . . ?
C32 C31 H31 119.2 . . ?
C30 C31 H31 119.2 . . ?
C31 C32 C33 120.5(7) . . ?
C31 C32 H32 119.7 . . ?
C33 C32 H32 119.7 . . ?
C34 C33 C32 122.7(7) . . ?
C34 C33 C28 118.8(6) . . ?
C32 C33 C28 118.5(7) . . ?
C33 C34 C25 122.8(6) . . ?
C33 C34 H34 118.6 . . ?
C25 C34 H34 118.6 . . ?
C36 C35 C21 175.7(7) . . ?
C35 C36 Te3 173.9(6) . . ?
C38 C37 C29 178.4(8) . . ?
C37 C38 Te4 177.7(6) . . ?
Te3 C39A H39A 109.5 . . ?
Te3 C39A H39B 109.5 . . ?
H39A C39A H39B 109.5 . . ?
Te3 C39A H39C 109.5 . . ?
H39A C39A H39C 109.5 . . ?
H39B C39A H39C 109.5 . . ?
Te3 C39B H39D 109.5 . . ?
Te3 C39B H39E 109.5 . . ?
H39D C39B H39E 109.5 . . ?
Te3 C39B H39F 109.5 . . ?
H39D C39B H39F 109.5 . . ?
H39E C39B H39F 109.5 . . ?
Te4 C40A H40A 109.5 . . ?
Te4 C40A H40B 109.5 . . ?
H40A C40A H40B 109.5 . . ?
Te4 C40A H40C 109.5 . . ?
H40A C40A H40C 109.5 . . ?
H40B C40A H40C 109.5 . . ?
Te4 C40B H40D 109.5 . . ?
Te4 C40B H40E 109.5 . . ?
H40D C40B H40E 109.5 . . ?
Te4 C40B H40F 109.5 . . ?
H40D C40B H40F 109.5 . . ?
H40E C40B H40F 109.5 . . ?
N1 C41 C42 126.0(7) . . ?
N1 C41 H41 117 . . ?
C42 C41 H41 117 . . ?
C41 C42 C43 120.2(6) . . ?
C41 C42 H42 119.9 . . ?
C43 C42 H42 119.9 . . ?
C42 C43 N2 123.2(6) . . ?
C42 C43 C44 115.1(6) . . ?
N2 C43 C44 121.8(5) . . ?
C45 C44 C43 119.5(6) . . ?
C45 C44 H44 120.2 . . ?
C43 C44 H44 120.2 . . ?
N1 C45 C44 126.0(7) . . ?
N1 C45 H45 117 . . ?
C44 C45 H45 117 . . ?
N2 C46 C47 111.5(4) . . ?
N2 C46 H46A 109.3 . . ?
C47 C46 H46A 109.3 . . ?
N2 C46 H46B 109.3 . . ?
C47 C46 H46B 109.3 . . ?
H46A C46 H46B 108 . . ?
N3 C47 C46 111.5(5) . . ?
N3 C47 H47A 109.3 . . ?
C46 C47 H47A 109.3 . . ?
N3 C47 H47B 109.3 . . ?
C46 C47 H47B 109.3 . . ?
H47A C47 H47B 108 . . ?
N2 C48 C49 113.5(5) . . ?
N2 C48 H48A 108.9 . . ?
C49 C48 H48A 108.9 . . ?
N2 C48 H48B 108.9 . . ?
C49 C48 H48B 108.9 . . ?
H48A C48 H48B 107.7 . . ?
N3 C49 C48 113.2(5) . . ?
N3 C49 H49A 108.9 . . ?
C48 C49 H49A 108.9 . . ?
N3 C49 H49B 108.9 . . ?
C48 C49 H49B 108.9 . . ?
H49A C49 H49B 107.8 . . ?
N4 C50 C51 124.6(6) . . ?
N4 C50 H50 117.7 . . ?
C51 C50 H50 117.7 . . ?
C52 C51 C50 119.9(6) . . ?
C52 C51 H51 120 . . ?
C50 C51 H51 120 . . ?
C51 C52 N3 123.0(5) . . ?
C51 C52 C53 115.0(5) . . ?
N3 C52 C53 121.9(5) . . ?
C54 C53 C52 120.7(6) . . ?
C54 C53 H53 119.6 . . ?
C52 C53 H53 119.6 . . ?
N4 C54 C53 124.3(6) . . ?
N4 C54 H54 117.8 . . ?
C53 C54 H54 117.8 . . ?
N5 C55 C56 125.4(6) . . ?
N5 C55 H55 117.3 . . ?
C56 C55 H55 117.3 . . ?
C55 C56 C57 120.2(6) . . ?
C55 C56 H56 119.9 . . ?
C57 C56 H56 119.9 . . ?
N6 C57 C56 122.9(5) . . ?
N6 C57 C58 122.6(5) . . ?
C56 C57 C58 114.4(5) . . ?
C59 C58 C57 120.6(5) . . ?
C59 C58 H58 119.7 . . ?
C57 C58 H58 119.7 . . ?
N5 C59 C58 124.9(6) . . ?
N5 C59 H59 117.6 . . ?
C58 C59 H59 117.6 . . ?
N6 C60 C61 113.7(5) . . ?
N6 C60 H60A 108.8 . . ?
C61 C60 H60A 108.8 . . ?
N6 C60 H60B 108.8 . . ?
C61 C60 H60B 108.8 . . ?
H60A C60 H60B 107.7 . . ?
N7 C61 C60 113.3(5) . . ?
N7 C61 H61A 108.9 . . ?
C60 C61 H61A 108.9 . . ?
N7 C61 H61B 108.9 . . ?
C60 C61 H61B 108.9 . . ?
H61A C61 H61B 107.7 . . ?
N6 C62 C63 115.8(5) . . ?
N6 C62 H62A 108.3 . . ?
C63 C62 H62A 108.3 . . ?
N6 C62 H62B 108.3 . . ?
C63 C62 H62B 108.3 . . ?
H62A C62 H62B 107.4 . . ?
N7 C63 C62 116.0(5) . . ?
N7 C63 H63A 108.3 . . ?
C62 C63 H63A 108.3 . . ?
N7 C63 H63B 108.3 . . ?
C62 C63 H63B 108.3 . . ?
H63A C63 H63B 107.4 . . ?
N8 C64 C65 124.9(6) . . ?
N8 C64 H64 117.5 . . ?
C65 C64 H64 117.5 . . ?
C64 C65 C66 120.8(6) . . ?
C64 C65 H65 119.6 . . ?
C66 C65 H65 119.6 . . ?
N7 C66 C67 122.8(5) . . ?
N7 C66 C65 123.1(5) . . ?
C67 C66 C65 114.0(5) . . ?
C68 C67 C66 120.8(6) . . ?
C68 C67 H67 119.6 . . ?
C66 C67 H67 119.6 . . ?
N8 C68 C67 125.2(6) . . ?
N8 C68 H68 117.4 . . ?
C67 C68 H68 117.4 . . ?
C41 N1 C45 113.2(6) . . ?
C43 N2 C48 119.0(5) . . ?
C43 N2 C46 118.4(4) . . ?
C48 N2 C46 111.7(4) . . ?
C52 N3 C49 118.7(4) . . ?
C52 N3 C47 118.2(5) . . ?
C49 N3 C47 109.9(5) . . ?
C50 N4 C54 115.3(6) . . ?
C59 N5 C55 114.4(5) . . ?
C57 N6 C62 119.1(5) . . ?
C57 N6 C60 119.5(4) . . ?
C62 N6 C60 112.5(5) . . ?
C66 N7 C63 120.1(4) . . ?
C66 N7 C61 119.6(4) . . ?
C63 N7 C61 112.7(5) . . ?
C64 N8 C68 114.3(6) . . ?
C19A Te1 C16 93.3(5) . . ?
C19A Te1 C19B 43.2(6) . . ?
C16 Te1 C19B 92.6(4) . . ?
C18 Te2 C20B 92.4(5) . . ?
C18 Te2 C20A 90.8(5) . . ?
C20B Te2 C20A 28.6(6) . . ?
C39B Te3 C36 89.4(6) . . ?
C39B Te3 C39A 17.6(8) . . ?
C36 Te3 C39A 93.2(5) . . ?
C40A Te4 C40B 96.1(10) . . ?
C40A Te4 C38 100.4(10) . . ?
C40B Te4 C38 92.9(3) . . ?

loop_
_geom_bond_atom_site_label_1
_geom_bond_atom_site_label_2
_geom_bond_distance
_geom_bond_site_symmetry_2
_geom_bond_publ_flag
C1 C2 1.379(9) . ?
C1 C6 1.436(8) . ?
C1 C15 1.439(8) . ?
C2 C3 1.397(9) . ?
C2 H2 0.93 . ?
C3 C4 1.341(10) . ?
C3 H3 0.93 . ?
C4 C5 1.415(9) . ?
C4 H4 0.93 . ?
C5 C14 1.391(9) . ?
C5 C6 1.452(7) . ?
C6 C7 1.390(8) . ?
C7 C8 1.384(7) . ?
C7 H7 0.93 . ?
C8 C9 1.431(8) . ?
C8 C13 1.447(7) . ?
C9 C10 1.368(8) . ?
C9 C17 1.445(8) . ?
C10 C11 1.420(10) . ?
C10 H10 0.93 . ?
C11 C12 1.341(10) . ?
C11 H11 0.93 . ?
C12 C13 1.406(9) . ?
C12 H12 0.93 . ?
C13 C14 1.386(9) . ?
C14 H14 0.93 . ?
C15 C16 1.190(8) . ?
C16 Te1 2.067(6) . ?
C17 C18 1.189(8) . ?
C18 Te2 2.069(6) . ?
C19A Te1 2.060(15) . ?
C19A H19A 0.96 . ?
C19A H19B 0.96 . ?
C19A H19C 0.96 . ?
C19B Te1 2.092(13) . ?
C19B H19D 0.96 . ?
C19B H19E 0.96 . ?
C19B H19F 0.96 . ?
C20A Te2 2.120(16) . ?
C20A H20A 0.96 . ?
C20A H20B 0.96 . ?
C20A H20C 0.96 . ?
C20B Te2 2.094(14) . ?
C20B H20D 0.96 . ?
C20B H20E 0.96 . ?
C20B H20F 0.96 . ?
C21 C22 1.365(9) . ?
C21 C26 1.436(8) . ?
C21 C35 1.449(8) . ?
C22 C23 1.413(10) . ?
C22 H22 0.93 . ?
C23 C24 1.337(10) . ?
C23 H23 0.93 . ?
C24 C25 1.443(10) . ?
C24 H24 0.93 . ?
C25 C34 1.397(10) . ?
C25 C26 1.439(8) . ?
C26 C27 1.393(8) . ?
C27 C28 1.396(8) . ?
C27 H27 0.93 . ?
C28 C29 1.444(9) . ?
C28 C33 1.447(8) . ?
C29 C30 1.355(9) . ?
C29 C37 1.420(9) . ?
C30 C31 1.420(10) . ?
C30 H30 0.93 . ?
C31 C32 1.329(11) . ?
C31 H31 0.93 . ?
C32 C33 1.430(10) . ?
C32 H32 0.93 . ?
C33 C34 1.388(10) . ?
C34 H34 0.93 . ?
C35 C36 1.191(8) . ?
C36 Te3 2.060(6) . ?
C37 C38 1.208(8) . ?
C38 Te4 2.063(7) . ?
C39A Te3 2.174(18) . ?
C39A H39A 0.96 . ?
C39A H39B 0.96 . ?
C39A H39C 0.96 . ?
C39B Te3 2.028(19) . ?
C39B H39D 0.96 . ?
C39B H39E 0.96 . ?
C39B H39F 0.96 . ?
C40A Te4 1.93(3) . ?
C40A H40A 0.96 . ?
C40A H40B 0.96 . ?
C40A H40C 0.96 . ?
C40B Te4 2.052(9) . ?
C40B H40D 0.96 . ?
C40B H40E 0.96 . ?
C40B H40F 0.96 . ?
C41 N1 1.327(9) . ?
C41 C42 1.369(9) . ?
C41 H41 0.93 . ?
C42 C43 1.385(8) . ?
C42 H42 0.93 . ?
C43 N2 1.391(7) . ?
C43 C44 1.394(8) . ?
C44 C45 1.374(9) . ?
C44 H44 0.93 . ?
C45 N1 1.332(8) . ?
C45 H45 0.93 . ?
C46 N2 1.455(7) . ?
C46 C47 1.500(7) . ?
C46 H46A 0.97 . ?
C46 H46B 0.97 . ?
C47 N3 1.456(7) . ?
C47 H47A 0.97 . ?
C47 H47B 0.97 . ?
C48 N2 1.451(7) . ?
C48 C49 1.474(8) . ?
C48 H48A 0.97 . ?
C48 H48B 0.97 . ?
C49 N3 1.453(7) . ?
C49 H49A 0.97 . ?
C49 H49B 0.97 . ?
C50 N4 1.314(8) . ?
C50 C51 1.389(8) . ?
C50 H50 0.93 . ?
C51 C52 1.385(8) . ?
C51 H51 0.93 . ?
C52 N3 1.391(7) . ?
C52 C53 1.394(8) . ?
C53 C54 1.361(9) . ?
C53 H53 0.93 . ?
C54 N4 1.337(8) . ?
C54 H54 0.93 . ?
C55 N5 1.327(8) . ?
C55 C56 1.375(8) . ?
C55 H55 0.93 . ?
C56 C57 1.386(7) . ?
C56 H56 0.93 . ?
C57 N6 1.385(7) . ?
C57 C58 1.401(8) . ?
C58 C59 1.372(8) . ?
C58 H58 0.93 . ?
C59 N5 1.324(7) . ?
C59 H59 0.93 . ?
C60 N6 1.445(7) . ?
C60 C61 1.477(8) . ?
C60 H60A 0.97 . ?
C60 H60B 0.97 . ?
C61 N7 1.451(6) . ?
C61 H61A 0.97 . ?
C61 H61B 0.97 . ?
C62 N6 1.434(7) . ?
C62 C63 1.444(8) . ?
C62 H62A 0.97 . ?
C62 H62B 0.97 . ?
C63 N7 1.427(7) . ?
C63 H63A 0.97 . ?
C63 H63B 0.97 . ?
C64 N8 1.329(8) . ?
C64 C65 1.370(9) . ?
C64 H64 0.93 . ?
C65 C66 1.398(8) . ?
C65 H65 0.93 . ?
C66 N7 1.379(7) . ?
C66 C67 1.393(7) . ?
C67 C68 1.365(8) . ?
C67 H67 0.93 . ?
C68 N8 1.334(8) . ?
C68 H68 0.93 . ?

loop_
_geom_torsion_atom_site_label_1
_geom_torsion_atom_site_label_2
_geom_torsion_atom_site_label_3
_geom_torsion_atom_site_label_4
_geom_torsion
_geom_torsion_site_symmetry_1
_geom_torsion_site_symmetry_2
_geom_torsion_site_symmetry_3
_geom_torsion_site_symmetry_4
_geom_torsion_publ_flag
C6 C1 C2 C3 -0.5(10) . . . . ?
C15 C1 C2 C3 178.4(6) . . . . ?
C1 C2 C3 C4 0.6(11) . . . . ?
C2 C3 C4 C5 0.0(11) . . . . ?
C3 C4 C5 C14 179.8(6) . . . . ?
C3 C4 C5 C6 -0.7(9) . . . . ?
C2 C1 C6 C7 179.3(5) . . . . ?
C15 C1 C6 C7 0.4(8) . . . . ?
C2 C1 C6 C5 -0.2(8) . . . . ?
C15 C1 C6 C5 -179.1(5) . . . . ?
C14 C5 C6 C7 0.8(7) . . . . ?
C4 C5 C6 C7 -178.7(5) . . . . ?
C14 C5 C6 C1 -179.7(5) . . . . ?
C4 C5 C6 C1 0.8(7) . . . . ?
C1 C6 C7 C8 -178.6(5) . . . . ?
C5 C6 C7 C8 0.9(7) . . . . ?
C6 C7 C8 C9 178.4(5) . . . . ?
C6 C7 C8 C13 -2.1(7) . . . . ?
C7 C8 C9 C10 -179.7(5) . . . . ?
C13 C8 C9 C10 0.7(8) . . . . ?
C7 C8 C9 C17 0.3(8) . . . . ?
C13 C8 C9 C17 -179.2(5) . . . . ?
C8 C9 C10 C11 -1.1(8) . . . . ?
C17 C9 C10 C11 178.9(5) . . . . ?
C9 C10 C11 C12 1.1(10) . . . . ?
C10 C11 C12 C13 -0.7(10) . . . . ?
C11 C12 C13 C14 178.8(6) . . . . ?
C11 C12 C13 C8 0.4(9) . . . . ?
C7 C8 C13 C14 1.6(7) . . . . ?
C9 C8 C13 C14 -178.8(5) . . . . ?
C7 C8 C13 C12 -179.9(5) . . . . ?
C9 C8 C13 C12 -0.3(7) . . . . ?
C12 C13 C14 C5 -178.4(5) . . . . ?
C8 C13 C14 C5 0.0(8) . . . . ?
C4 C5 C14 C13 178.3(5) . . . . ?
C6 C5 C14 C13 -1.2(8) . . . . ?
C26 C21 C22 C23 0.3(9) . . . . ?
C35 C21 C22 C23 179.6(6) . . . . ?
C21 C22 C23 C24 0.9(11) . . . . ?
C22 C23 C24 C25 -1.7(11) . . . . ?
C23 C24 C25 C34 -176.6(7) . . . . ?
C23 C24 C25 C26 1.2(9) . . . . ?
C22 C21 C26 C27 176.7(5) . . . . ?
C35 C21 C26 C27 -2.6(8) . . . . ?
C22 C21 C26 C25 -0.7(8) . . . . ?
C35 C21 C26 C25 -180.0(5) . . . . ?
C34 C25 C26 C27 0.4(7) . . . . ?
C24 C25 C26 C27 -177.5(5) . . . . ?
C34 C25 C26 C21 177.9(5) . . . . ?
C24 C25 C26 C21 -0.1(7) . . . . ?
C21 C26 C27 C28 -176.8(5) . . . . ?
C25 C26 C27 C28 0.5(7) . . . . ?
C26 C27 C28 C29 178.3(5) . . . . ?
C26 C27 C28 C33 -1.6(7) . . . . ?
C27 C28 C29 C30 179.8(5) . . . . ?
C33 C28 C29 C30 -0.4(8) . . . . ?
C27 C28 C29 C37 0.2(8) . . . . ?
C33 C28 C29 C37 -180.0(5) . . . . ?
C37 C29 C30 C31 179.8(6) . . . . ?
C28 C29 C30 C31 0.3(9) . . . . ?
C29 C30 C31 C32 -0.2(11) . . . . ?
C30 C31 C32 C33 0.4(11) . . . . ?
C31 C32 C33 C34 178.2(6) . . . . ?
C31 C32 C33 C28 -0.5(10) . . . . ?
C27 C28 C33 C34 1.6(7) . . . . ?
C29 C28 C33 C34 -178.2(5) . . . . ?
C27 C28 C33 C32 -179.7(5) . . . . ?
C29 C28 C33 C32 0.5(8) . . . . ?
C32 C33 C34 C25 -179.4(6) . . . . ?
C28 C33 C34 C25 -0.7(8) . . . . ?
C26 C25 C34 C33 -0.3(9) . . . . ?
C24 C25 C34 C33 177.5(6) . . . . ?
N1 C41 C42 C43 -0.3(14) . . . . ?
C41 C42 C43 N2 178.0(7) . . . . ?
C41 C42 C43 C44 -0.7(11) . . . . ?
C42 C43 C44 C45 1.4(10) . . . . ?
N2 C43 C44 C45 -177.3(6) . . . . ?
C43 C44 C45 N1 -1.5(13) . . . . ?
N2 C46 C47 N3 -56.5(7) . . . . ?
N2 C48 C49 N3 51.6(8) . . . . ?
N4 C50 C51 C52 -0.4(12) . . . . ?
C50 C51 C52 N3 178.5(6) . . . . ?
C50 C51 C52 C53 0.7(10) . . . . ?
C51 C52 C53 C54 -0.4(10) . . . . ?
N3 C52 C53 C54 -178.2(6) . . . . ?
C52 C53 C54 N4 -0.2(12) . . . . ?
N5 C55 C56 C57 -1.3(12) . . . . ?
C55 C56 C57 N6 178.4(6) . . . . ?
C55 C56 C57 C58 2.1(10) . . . . ?
N6 C57 C58 C59 -178.4(6) . . . . ?
C56 C57 C58 C59 -2.2(9) . . . . ?
C57 C58 C59 N5 1.4(11) . . . . ?
N6 C60 C61 N7 -50.3(8) . . . . ?
N6 C62 C63 N7 44.2(10) . . . . ?
N8 C64 C65 C66 -1.4(14) . . . . ?
C64 C65 C66 N7 179.5(7) . . . . ?
C64 C65 C66 C67 1.1(10) . . . . ?
N7 C66 C67 C68 -178.1(6) . . . . ?
C65 C66 C67 C68 0.3(9) . . . . ?
C66 C67 C68 N8 -1.6(11) . . . . ?
C42 C41 N1 C45 0.4(13) . . . . ?
C44 C45 N1 C41 0.5(12) . . . . ?
C42 C43 N2 C48 154.5(7) . . . . ?
C44 C43 N2 C48 -26.9(9) . . . . ?
C42 C43 N2 C46 13.3(9) . . . . ?
C44 C43 N2 C46 -168.1(6) . . . . ?
C49 C48 N2 C43 166.3(5) . . . . ?
C49 C48 N2 C46 -50.1(7) . . . . ?
C47 C46 N2 C43 -163.8(5) . . . . ?
C47 C46 N2 C48 52.3(7) . . . . ?
C51 C52 N3 C49 143.5(7) . . . . ?
C53 C52 N3 C49 -38.9(9) . . . . ?
C51 C52 N3 C47 6.4(9) . . . . ?
C53 C52 N3 C47 -176.0(6) . . . . ?
C48 C49 N3 C52 165.7(6) . . . . ?
C48 C49 N3 C47 -53.9(7) . . . . ?
C46 C47 N3 C52 -163.1(5) . . . . ?
C46 C47 N3 C49 56.3(6) . . . . ?
C51 C50 N4 C54 -0.2(11) . . . . ?
C53 C54 N4 C50 0.6(11) . . . . ?
C58 C59 N5 C55 -0.3(10) . . . . ?
C56 C55 N5 C59 0.3(11) . . . . ?
C56 C57 N6 C62 151.3(6) . . . . ?
C58 C57 N6 C62 -32.8(9) . . . . ?
C56 C57 N6 C60 6.5(9) . . . . ?
C58 C57 N6 C60 -177.5(6) . . . . ?
C63 C62 N6 C57 168.2(6) . . . . ?
C63 C62 N6 C60 -44.8(9) . . . . ?
C61 C60 N6 C57 -165.2(5) . . . . ?
C61 C60 N6 C62 47.9(8) . . . . ?
C67 C66 N7 C63 -26.6(9) . . . . ?
C65 C66 N7 C63 155.2(7) . . . . ?
C67 C66 N7 C61 -173.8(6) . . . . ?
C65 C66 N7 C61 7.9(9) . . . . ?
C62 C63 N7 C66 165.8(6) . . . . ?
C62 C63 N7 C61 -44.8(9) . . . . ?
C60 C61 N7 C66 -162.9(5) . . . . ?
C60 C61 N7 C63 47.6(8) . . . . ?
C65 C64 N8 C68 0.2(12) . . . . ?
C67 C68 N8 C64 1.3(11) . . . . ?
